data_7237574
loop_
_publ_author_name
'Sun, Tiancheng'
'Wang, Ping'
'Fan, Ruiqing'
'Chen, Wei'
'Hao, Sue'
'Yang, Yulin'

_publ_section_title
;
 Functional microscale single-phase white emission lanthanide MOF for
 tunable fluorescent sensing and water quality monitoring
;
_journal_issue 12
_journal_name_full 'Journal of Materials Chemistry C'
_journal_page_first 3598
_journal_paper_doi 10.1039/C8TC05968C
_journal_volume 7
_journal_year 2019
_chemical_formula_sum 'C14 H12 N O10 Tb'
_chemical_formula_weight 513.17
_space_group_crystal_system triclinic
_space_group_IT_number 2
_space_group_name_Hall '-P 1'
_space_group_name_H-M_alt 'P -1'
_atom_sites_solution_hydrogens mixed
_audit_creation_method SHELXL-2014/7
_audit_update_record
;
2018-10-12 deposited with the CCDC.	2019-02-19 downloaded from the CCDC.
;
_cell_angle_alpha 110.209(4)
_cell_angle_beta 94.073(4)
_cell_angle_gamma 103.086(3)
_cell_formula_units_Z 2
_cell_length_a 5.9619(19)
_cell_length_b 11.757(4)
_cell_length_c 12.566(4)
_cell_measurement_reflns_used 2763
_cell_measurement_temperature 293(2)
_cell_measurement_theta_max 24.997
_cell_measurement_theta_min 2.983
_cell_volume 794.3(4)
_computing_structure_refinement 'SHELXL-2014/7 (Sheldrick, 2014)'
_diffrn_ambient_temperature 293(2)
_diffrn_measured_fraction_theta_full 0.993
_diffrn_measured_fraction_theta_max 0.993
_diffrn_measurement_device_type 'Bruker Smart APEX CCD area detector'
_diffrn_measurement_method 'phi and omega scans'
_diffrn_radiation_type MoK\a
_diffrn_radiation_wavelength 0.71073
_diffrn_reflns_av_R_equivalents 0.0173
_diffrn_reflns_av_unetI/netI 0.0281
_diffrn_reflns_Laue_measured_fraction_full 0.993
_diffrn_reflns_Laue_measured_fraction_max 0.993
_diffrn_reflns_limit_h_max 7
_diffrn_reflns_limit_h_min -7
_diffrn_reflns_limit_k_max 13
_diffrn_reflns_limit_k_min -13
_diffrn_reflns_limit_l_max 12
_diffrn_reflns_limit_l_min -14
_diffrn_reflns_number 5500
_diffrn_reflns_point_group_measured_fraction_full 0.993
_diffrn_reflns_point_group_measured_fraction_max 0.993
_diffrn_reflns_theta_full 24.995
_diffrn_reflns_theta_max 24.995
_diffrn_reflns_theta_min 1.750
_diffrn_source 'fine-focus sealed tube'
_exptl_absorpt_coefficient_mu 4.510
_exptl_absorpt_correction_T_max 0.402
_exptl_absorpt_correction_T_min 0.383
_exptl_absorpt_correction_type multi-scan
_exptl_absorpt_process_details '(SADABS; Sheldrick, 2003)'
_exptl_crystal_colour colorless
_exptl_crystal_density_diffrn 2.146
_exptl_crystal_description flake
_exptl_crystal_F_000 496
_exptl_crystal_size_max 0.280
_exptl_crystal_size_mid 0.260
_exptl_crystal_size_min 0.240
_refine_diff_density_max 0.812
_refine_diff_density_min -0.991
_refine_diff_density_rms 0.315
_refine_ls_extinction_method none
_refine_ls_goodness_of_fit_ref 1.268
_refine_ls_hydrogen_treatment constr
_refine_ls_matrix_type full
_refine_ls_number_parameters 277
_refine_ls_number_reflns 2763
_refine_ls_number_restraints 12
_refine_ls_restrained_S_all 1.283
_refine_ls_R_factor_all 0.0310
_refine_ls_R_factor_gt 0.0253
_refine_ls_shift/su_max 0.090
_refine_ls_shift/su_mean 0.002
_refine_ls_structure_factor_coef Fsqd
_refine_ls_weighting_details 'w=1/[\s^2^(Fo^2^)+(0.0532P)^2^] where P=(Fo^2^+2Fc^2^)/3'
_refine_ls_weighting_scheme calc
_refine_ls_wR_factor_gt 0.0675
_refine_ls_wR_factor_ref 0.0888
_reflns_Friedel_coverage 0.000
_reflns_number_gt 2548
_reflns_number_total 2763
_reflns_threshold_expression 'I > 2\s(I)'
_cod_data_source_file c8tc05968c2.cif
_cod_data_source_block S_CCDC2
_cod_database_code 7237574
_shelx_shelxl_version_number 2014/7
_shelx_space_group_comment
;
The symmetry employed for this shelxl refinement is uniquely defined
by the following loop, which should always be used as a source of
symmetry information in preference to the above space-group names.
They are only intended as comments.
;
_shelx_estimated_absorpt_t_min 0.365
_shelx_estimated_absorpt_t_max 0.411

loop_
_space_group_symop_operation_xyz
'x, y, z'
'-x, -y, -z'

loop_
_atom_site_label
_atom_site_type_symbol
_atom_site_fract_x
_atom_site_fract_y
_atom_site_fract_z
_atom_site_U_iso_or_equiv
_atom_site_adp_type
_atom_site_occupancy
_atom_site_site_symmetry_order
_atom_site_calc_flag
_atom_site_refinement_flags_posn
_atom_site_refinement_flags_adp
_atom_site_refinement_flags_occupancy
_atom_site_disorder_assembly
_atom_site_disorder_group
Tb1 Tb 0.87689(4) 0.38632(2) 0.59654(2) 0.02540(13) Uani 1 1 d . . . . .
O1W O 1.2515(7) 0.5118(4) 0.6910(4) 0.0378(10) Uani 1 1 d . . . . .
H1WA H 1.3382 0.5335 0.6424 0.057 Uiso 1 1 d R U . . .
H1WB H 1.3272 0.4716 0.7233 0.057 Uiso 1 1 d R U . . .
O2 O 0.8920(7) 0.4063(5) 0.8008(4) 0.0441(11) Uani 1 1 d . . . . .
O2W O 1.0855(9) 0.2365(5) 0.6010(5) 0.0542(14) Uani 1 1 d . . . . .
H2WA H 1.0109 0.1859 0.6304 0.081 Uiso 1 1 d R U . . .
H2WB H 1.2217 0.2750 0.6423 0.081 Uiso 1 1 d R U . . .
O3 O 0.5657(8) 0.2954(4) 0.6819(4) 0.0430(11) Uani 1 1 d . . . . .
O4 O -0.6469(8) -0.1840(4) 0.5522(5) 0.0480(12) Uani 1 1 d . . . . .
O5 O -0.5419(7) -0.3535(3) 0.5400(4) 0.0323(9) Uani 1 1 d . . . . .
O6 O -0.0654(7) -0.3956(4) 0.5597(4) 0.0340(10) Uani 1 1 d . . . . .
O7 O -0.2447(8) -0.4276(4) 0.6968(4) 0.0349(10) Uani 1 1 d . . . . .
N1 N 0.5836(15) 0.3680(7) 1.0790(6) 0.085(3) Uani 1 1 d . U . . .
O1 O -0.020(2) 0.1550(10) 0.9084(11) 0.042(4) Uani 0.381(7) 1 d . . P A 1
C1 C 0.308(3) 0.3029(15) 1.0431(16) 0.042(5) Uani 0.381(7) 1 d . . P A 1
H1 H 0.2134 0.3146 1.0996 0.051 Uiso 0.381(7) 1 calc R U P A 1
C2 C 0.206(3) 0.2290(14) 0.9288(15) 0.033(4) Uani 0.381(7) 1 d . . P A 1
C3 C 0.328(4) 0.2389(16) 0.8415(16) 0.038(4) Uani 0.381(7) 1 d . . P A 1
H3 H 0.2588 0.2008 0.7647 0.045 Uiso 0.381(7) 1 calc R U P A 1
O1A O 0.2316(13) 0.0528(7) 0.9417(6) 0.042(2) Uani 0.619(7) 1 d . . P A 2
C1A C 0.4568(19) 0.2509(11) 1.0613(9) 0.040(3) Uani 0.619(7) 1 d . . P A 2
H1A H 0.4312 0.2262 1.1231 0.048 Uiso 0.619(7) 1 calc R U P A 2
C2A C 0.3660(16) 0.1685(9) 0.9513(8) 0.029(2) Uani 0.619(7) 1 d . . P A 2
C3A C 0.4331(19) 0.1998(10) 0.8598(8) 0.028(2) Uani 0.619(7) 1 d . . P A 2
H3A H 0.3768 0.1421 0.7851 0.034 Uiso 0.619(7) 1 calc R U P A 2
C4 C 0.5823(13) 0.3152(6) 0.8777(6) 0.0451(18) Uani 1 1 d . . . . .
C5 C 0.6722(13) 0.3889(6) 0.9919(6) 0.053(2) Uani 1 1 d . . . . .
H5 H 0.8021 0.4569 1.0081 0.063 Uiso 1 1 calc R U . . .
C6 C -0.0852(17) 0.0378(7) 0.8244(8) 0.063(3) Uani 1 1 d . . . . .
H6 H -0.0680 0.1228 0.8653 0.075 Uiso 0.619(7) 1 calc R U P A 2
C7 C -0.2720(13) -0.0326(6) 0.7355(8) 0.054(2) Uani 1 1 d . . . . .
H7 H -0.3779 0.0067 0.7154 0.065 Uiso 1 1 calc R U . . .
C8 C -0.3029(10) -0.1607(5) 0.6762(5) 0.0317(14) Uani 1 1 d . . . . .
C9 C -0.1371(10) -0.2181(5) 0.7045(5) 0.0288(13) Uani 1 1 d . . . . .
C10 C 0.0471(12) -0.1454(6) 0.7922(6) 0.0412(16) Uani 1 1 d . . . . .
H10 H 0.1569 -0.1826 0.8122 0.049 Uiso 1 1 calc R U . . .
C11 C 0.0720(16) -0.0209(7) 0.8499(6) 0.059(2) Uani 1 1 d . . . . .
H11 H 0.1990 0.0253 0.9082 0.070 Uiso 0.381(7) 1 calc R U P A 1
C12 C 0.6882(11) 0.3421(6) 0.7826(6) 0.0328(14) Uani 1 1 d . . . . .
C13 C -0.5087(10) -0.2365(5) 0.5849(6) 0.0313(14) Uani 1 1 d . . . . .
C14 C -0.1550(9) -0.3544(5) 0.6484(5) 0.0263(12) Uani 1 1 d . . . . .
O3W O 0.239(3) 0.0172(15) 0.5381(15) 0.183(5) Uani 1 1 d G U . . .
H3WA H 0.1689 -0.0060 0.5868 0.275 Uiso 1 1 d G U . . .
H3WB H 0.3265 -0.0299 0.5112 0.275 Uiso 1 1 d G U . . .

loop_
_atom_site_aniso_label
_atom_site_aniso_U_11
_atom_site_aniso_U_22
_atom_site_aniso_U_33
_atom_site_aniso_U_23
_atom_site_aniso_U_13
_atom_site_aniso_U_12
Tb1 0.02367(18) 0.02584(18) 0.02573(19) 0.01038(13) 0.00802(12) 0.00235(12)
O1W 0.026(2) 0.048(3) 0.039(3) 0.021(2) 0.0085(19) 0.0006(19)
O2 0.029(2) 0.061(3) 0.038(3) 0.024(2) 0.005(2) -0.005(2)
O2W 0.040(3) 0.041(3) 0.079(4) 0.023(3) 0.000(3) 0.008(2)
O3 0.034(2) 0.053(3) 0.034(3) 0.018(2) 0.004(2) -0.007(2)
O4 0.044(3) 0.031(2) 0.065(3) 0.010(2) 0.001(2) 0.014(2)
O5 0.031(2) 0.020(2) 0.040(3) 0.0081(18) 0.0030(18) 0.0028(17)
O6 0.031(2) 0.037(2) 0.028(2) 0.0051(19) 0.0113(19) 0.0061(19)
O7 0.041(2) 0.032(2) 0.034(2) 0.0144(19) 0.013(2) 0.0069(19)
N1 0.107(5) 0.065(4) 0.039(4) -0.001(3) 0.030(4) -0.034(4)
O1 0.042(7) 0.022(6) 0.046(8) -0.003(5) 0.020(6) -0.004(5)
C1 0.044(11) 0.027(9) 0.035(10) -0.003(7) 0.015(8) -0.008(8)
C2 0.029(8) 0.022(8) 0.037(10) 0.008(7) 0.003(7) -0.008(6)
C3 0.046(12) 0.030(9) 0.030(10) 0.012(8) 0.011(9) -0.007(8)
O1A 0.048(5) 0.036(4) 0.026(4) 0.014(3) -0.011(3) -0.018(3)
C1A 0.036(6) 0.047(7) 0.021(5) 0.009(5) 0.006(4) -0.014(5)
C2A 0.023(5) 0.025(5) 0.024(5) 0.001(4) -0.003(4) -0.009(4)
C3A 0.032(6) 0.030(5) 0.015(5) 0.006(4) -0.001(4) 0.001(5)
C4 0.052(4) 0.036(4) 0.035(4) 0.009(3) 0.016(3) -0.009(3)
C5 0.061(5) 0.039(4) 0.037(4) 0.007(3) 0.015(3) -0.018(3)
C6 0.071(6) 0.026(4) 0.057(5) -0.012(4) 0.033(5) -0.015(4)
C7 0.045(4) 0.027(3) 0.078(6) 0.005(4) 0.022(4) 0.003(3)
C8 0.034(3) 0.017(3) 0.035(3) 0.002(3) 0.012(3) 0.000(2)
C9 0.028(3) 0.029(3) 0.022(3) 0.004(2) 0.014(2) -0.001(2)
C10 0.040(4) 0.038(4) 0.034(4) 0.010(3) 0.004(3) -0.008(3)
C11 0.066(5) 0.044(4) 0.030(4) -0.003(3) 0.016(4) -0.029(4)
C12 0.033(3) 0.033(3) 0.034(4) 0.017(3) 0.011(3) 0.003(3)
C13 0.029(3) 0.029(3) 0.037(4) 0.012(3) 0.014(3) 0.006(3)
C14 0.020(3) 0.029(3) 0.029(3) 0.010(3) 0.005(2) 0.006(2)
O3W 0.185(5) 0.181(5) 0.185(5) 0.069(3) 0.030(2) 0.050(2)

loop_
_atom_type_symbol
_atom_type_description
_atom_type_scat_dispersion_real
_atom_type_scat_dispersion_imag
_atom_type_scat_source
C C 0.0033 0.0016 'International Tables Vol C Tables 4.2.6.8 and 6.1.1.4'
H H 0.0000 0.0000 'International Tables Vol C Tables 4.2.6.8 and 6.1.1.4'
N N 0.0061 0.0033 'International Tables Vol C Tables 4.2.6.8 and 6.1.1.4'
O O 0.0106 0.0060 'International Tables Vol C Tables 4.2.6.8 and 6.1.1.4'
Tb Tb -0.1723 4.1537 'International Tables Vol C Tables 4.2.6.8 and 6.1.1.4'

loop_
_geom_angle_atom_site_label_1
_geom_angle_atom_site_label_2
_geom_angle_atom_site_label_3
_geom_angle
_geom_angle_site_symmetry_1
_geom_angle_site_symmetry_3
O1W Tb1 O6 78.68(15) . 2_656
O1W Tb1 O2W 76.56(17) . .
O6 Tb1 O2W 85.04(17) 2_656 .
O1W Tb1 O5 147.02(15) . 2_556
O6 Tb1 O5 80.95(15) 2_656 2_556
O2W Tb1 O5 127.09(16) . 2_556
O1W Tb1 O7 84.30(15) . 1_665
O6 Tb1 O7 114.46(14) 2_656 1_665
O2W Tb1 O7 149.50(19) . 1_665
O5 Tb1 O7 80.88(14) 2_556 1_665
O1W Tb1 O3 126.74(15) . .
O6 Tb1 O3 153.05(16) 2_656 .
O2W Tb1 O3 92.15(18) . .
O5 Tb1 O3 79.48(15) 2_556 .
O7 Tb1 O3 80.42(15) 1_665 .
O1W Tb1 O4 145.69(16) . 2_556
O6 Tb1 O4 80.86(16) 2_656 2_556
O2W Tb1 O4 74.47(17) . 2_556
O5 Tb1 O4 53.05(14) 2_556 2_556
O7 Tb1 O4 129.48(15) 1_665 2_556
O3 Tb1 O4 72.59(17) . 2_556
O1W Tb1 O2 73.82(14) . .
O6 Tb1 O2 150.67(15) 2_656 .
O2W Tb1 O2 78.93(19) . .
O5 Tb1 O2 128.21(14) 2_556 .
O7 Tb1 O2 72.99(16) 1_665 .
O3 Tb1 O2 52.92(14) . .
O4 Tb1 O2 117.43(16) 2_556 .
O1W Tb1 O6 73.35(14) . 1_665
O6 Tb1 O6 64.42(15) 2_656 1_665
O2W Tb1 O6 140.43(16) . 1_665
O5 Tb1 O6 74.53(13) 2_556 1_665
O7 Tb1 O6 50.06(13) 1_665 1_665
O3 Tb1 O6 126.52(15) . 1_665
O4 Tb1 O6 120.95(15) 2_556 1_665
O2 Tb1 O6 115.65(14) . 1_665
O1W Tb1 C13 159.18(17) . 2_556
O6 Tb1 C13 80.52(16) 2_656 2_556
O2W Tb1 C13 101.00(18) . 2_556
O5 Tb1 C13 26.42(15) 2_556 2_556
O7 Tb1 C13 105.10(16) 1_665 2_556
O3 Tb1 C13 73.72(16) . 2_556
O4 Tb1 C13 26.65(16) 2_556 2_556
O2 Tb1 C13 126.45(15) . 2_556
O6 Tb1 C13 98.18(15) 1_665 2_556
O1W Tb1 C12 99.77(17) . .
O6 Tb1 C12 170.09(16) 2_656 .
O2W Tb1 C12 85.09(19) . .
O5 Tb1 C12 104.50(17) 2_556 .
O7 Tb1 C12 74.90(16) 1_665 .
O3 Tb1 C12 26.97(17) . .
O4 Tb1 C12 95.70(18) 2_556 .
O2 Tb1 C12 25.95(16) . .
O6 Tb1 C12 124.75(16) 1_665 .
C13 Tb1 C12 100.61(18) 2_556 .
O1W Tb1 C14 75.73(16) . 1_665
O6 Tb1 C14 89.74(15) 2_656 1_665
O2W Tb1 C14 152.30(16) . 1_665
O5 Tb1 C14 78.53(14) 2_556 1_665
O7 Tb1 C14 24.87(15) 1_665 1_665
O3 Tb1 C14 104.23(16) . 1_665
O4 Tb1 C14 131.50(16) 2_556 1_665
O2 Tb1 C14 93.16(16) . 1_665
O6 Tb1 C14 25.36(14) 1_665 1_665
C13 Tb1 C14 104.94(17) 2_556 1_665
C12 Tb1 C14 99.40(16) . 1_665
Tb1 O1W H1WA 111.4 . .
Tb1 O1W H1WB 111.5 . .
H1WA O1W H1WB 107.3 . .
C12 O2 Tb1 92.2(4) . .
Tb1 O2W H2WA 110.2 . .
Tb1 O2W H2WB 109.8 . .
H2WA O2W H2WB 108.8 . .
C12 O3 Tb1 93.6(3) . .
C13 O4 Tb1 91.6(4) . 2_556
C13 O5 Tb1 95.0(4) . 2_556
C14 O6 Tb1 156.6(4) . 2_656
C14 O6 Tb1 87.6(3) . 1_445
Tb1 O6 Tb1 115.58(15) 2_656 1_445
C14 O7 Tb1 101.5(3) . 1_445
C5 N1 C1A 118.2(7) . .
C5 N1 C1 110.4(10) . .
C6 O1 C2 120.3(11) . .
C2 C1 N1 121.7(14) . .
C2 C1 H1 119.2 . .
N1 C1 H1 119.2 . .
O1 C2 C3 122.8(16) . .
O1 C2 C1 117.8(15) . .
C3 C2 C1 119.2(15) . .
C2 C3 C4 116.5(15) . .
C2 C3 H3 121.7 . .
C4 C3 H3 121.7 . .
C11 O1A C2A 122.4(8) . .
N1 C1A C2A 119.3(9) . .
N1 C1A H1A 120.4 . .
C2A C1A H1A 120.4 . .
C1A C2A O1A 115.3(9) . .
C1A C2A C3A 119.7(9) . .
O1A C2A C3A 124.7(8) . .
C4 C3A C2A 120.9(8) . .
C4 C3A H3A 119.6 . .
C2A C3A H3A 119.6 . .
C3A C4 C5 114.7(7) . .
C3A C4 C12 121.4(7) . .
C5 C4 C12 121.7(6) . .
C5 C4 C3 121.0(9) . .
C12 C4 C3 113.2(9) . .
N1 C5 C4 123.6(7) . .
N1 C5 H5 118.2 . .
C4 C5 H5 118.2 . .
O1 C6 C11 104.3(10) . .
O1 C6 C7 136.8(11) . .
C11 C6 C7 118.4(7) . .
C11 C6 H6 120.8 . .
C7 C6 H6 120.8 . .
C8 C7 C6 121.1(8) . .
C8 C7 H7 119.5 . .
C6 C7 H7 119.5 . .
C7 C8 C9 119.0(6) . .
C7 C8 C13 120.8(6) . .
C9 C8 C13 120.2(5) . .
C10 C9 C8 118.4(6) . .
C10 C9 C14 118.0(6) . .
C8 C9 C14 123.5(5) . .
C11 C10 C9 121.6(8) . .
C11 C10 H10 119.2 . .
C9 C10 H10 119.2 . .
O1A C11 C10 125.2(10) . .
O1A C11 C6 113.0(8) . .
C10 C11 C6 121.4(8) . .
C10 C11 H11 119.3 . .
C6 C11 H11 119.3 . .
O2 C12 O3 121.3(6) . .
O2 C12 C4 120.0(6) . .
O3 C12 C4 118.7(6) . .
O2 C12 Tb1 61.9(3) . .
O3 C12 Tb1 59.4(3) . .
C4 C12 Tb1 178.0(5) . .
O5 C13 O4 120.3(6) . .
O5 C13 C8 119.2(6) . .
O4 C13 C8 120.5(5) . .
O5 C13 Tb1 58.6(3) . 2_556
O4 C13 Tb1 61.7(3) . 2_556
C8 C13 Tb1 176.2(4) . 2_556
O6 C14 O7 120.0(5) . .
O6 C14 C9 121.1(5) . .
O7 C14 C9 118.6(5) . .
O6 C14 Tb1 67.0(3) . 1_445
O7 C14 Tb1 53.6(3) . 1_445
C9 C14 Tb1 164.9(4) . 1_445
H3WA O3W H3WB 109.5 . .

loop_
_geom_bond_atom_site_label_1
_geom_bond_atom_site_label_2
_geom_bond_distance
_geom_bond_site_symmetry_2
Tb1 O1W 2.344(4) .
Tb1 O6 2.353(4) 2_656
Tb1 O2W 2.388(5) .
Tb1 O5 2.406(4) 2_556
Tb1 O7 2.417(4) 1_665
Tb1 O3 2.432(4) .
Tb1 O4 2.474(5) 2_556
Tb1 O2 2.488(5) .
Tb1 O6 2.711(4) 1_665
Tb1 C13 2.808(6) 2_556
Tb1 C12 2.820(6) .
Tb1 C14 2.942(6) 1_665
O1W H1WA 0.8926 .
O1W H1WB 0.8921 .
O2 C12 1.235(7) .
O2W H2WA 0.8626 .
O2W H2WB 0.8627 .
O3 C12 1.281(8) .
O4 C13 1.260(8) .
O4 Tb1 2.474(5) 2_556
O5 C13 1.254(7) .
O5 Tb1 2.406(4) 2_556
O6 C14 1.261(7) .
O6 Tb1 2.353(4) 2_656
O6 Tb1 2.711(4) 1_445
O7 C14 1.263(7) .
O7 Tb1 2.417(4) 1_445
N1 C5 1.322(9) .
N1 C1A 1.345(12) .
N1 C1 1.61(2) .
O1 C6 1.363(12) .
O1 C2 1.380(19) .
C1 C2 1.40(2) .
C1 H1 0.9300 .
C2 C3 1.38(2) .
C3 C4 1.52(2) .
C3 H3 0.9300 .
O1A C11 1.328(10) .
O1A C2A 1.374(12) .
C1A C2A 1.369(14) .
C1A H1A 0.9300 .
C2A C3A 1.381(14) .
C3A C4 1.377(12) .
C3A H3A 0.9300 .
C4 C5 1.385(10) .
C4 C12 1.485(9) .
C5 H5 0.9300 .
C6 C11 1.364(13) .
C6 C7 1.393(13) .
C6 H6 0.9300 .
C7 C8 1.392(9) .
C7 H7 0.9300 .
C8 C9 1.406(9) .
C8 C13 1.488(9) .
C9 C10 1.380(9) .
C9 C14 1.486(8) .
C10 C11 1.358(11) .
C10 H10 0.9300 .
C11 H11 0.9300 .
C13 Tb1 2.808(6) 2_556
C14 Tb1 2.942(6) 1_445
O3W H3WA 0.8503 .
O3W H3WB 0.8500 .

loop_
_geom_torsion_atom_site_label_1
_geom_torsion_atom_site_label_2
_geom_torsion_atom_site_label_3
_geom_torsion_atom_site_label_4
_geom_torsion
_geom_torsion_site_symmetry_1
_geom_torsion_site_symmetry_4
C5 N1 C1 C2 27(2) . .
C6 O1 C2 C3 42(2) . .
C6 O1 C2 C1 -142.0(16) . .
N1 C1 C2 O1 166.2(14) . .
N1 C1 C2 C3 -18(3) . .
O1 C2 C3 C4 -174.9(14) . .
C1 C2 C3 C4 9(3) . .
C5 N1 C1A C2A -19.1(18) . .
N1 C1A C2A O1A -177.6(10) . .
N1 C1A C2A C3A 9.5(18) . .
C11 O1A C2A C1A 157.2(10) . .
C11 O1A C2A C3A -30.3(16) . .
C1A C2A C3A C4 -2.9(18) . .
O1A C2A C3A C4 -175.2(10) . .
C2A C3A C4 C5 5.7(15) . .
C2A C3A C4 C12 169.3(9) . .
C2 C3 C4 C5 -11(2) . .
C2 C3 C4 C12 -168.9(14) . .
C1A N1 C5 C4 23.3(16) . .
C1 N1 C5 C4 -29.7(14) . .
C3A C4 C5 N1 -16.3(14) . .
C12 C4 C5 N1 -179.8(8) . .
C3 C4 C5 N1 24.5(16) . .
C2 O1 C6 C11 54.2(16) . .
C2 O1 C6 C7 -134.2(14) . .
O1 C6 C7 C8 -168.7(11) . .
C11 C6 C7 C8 2.1(12) . .
C6 C7 C8 C9 -2.3(11) . .
C6 C7 C8 C13 177.2(7) . .
C7 C8 C9 C10 1.6(9) . .
C13 C8 C9 C10 -177.9(6) . .
C7 C8 C9 C14 178.8(6) . .
C13 C8 C9 C14 -0.7(9) . .
C8 C9 C10 C11 -0.7(9) . .
C14 C9 C10 C11 -178.1(6) . .
C2A O1A C11 C10 132.3(9) . .
C2A O1A C11 C6 -54.1(12) . .
C9 C10 C11 O1A 173.6(7) . .
C9 C10 C11 C6 0.5(11) . .
C7 C6 C11 O1A -175.0(7) . .
O1 C6 C11 C10 172.4(8) . .
C7 C6 C11 C10 -1.1(12) . .
Tb1 O2 C12 O3 0.7(7) . .
Tb1 O2 C12 C4 179.4(6) . .
Tb1 O3 C12 O2 -0.7(7) . .
Tb1 O3 C12 C4 -179.4(5) . .
C3A C4 C12 O2 -141.9(9) . .
C5 C4 C12 O2 20.5(11) . .
C3 C4 C12 O2 178.0(10) . .
C3A C4 C12 O3 36.8(12) . .
C5 C4 C12 O3 -160.8(7) . .
C3 C4 C12 O3 -3.3(13) . .
Tb1 O5 C13 O4 2.8(6) 2_556 .
Tb1 O5 C13 C8 -176.5(5) 2_556 .
Tb1 O4 C13 O5 -2.7(6) 2_556 .
Tb1 O4 C13 C8 176.6(5) 2_556 .
C7 C8 C13 O5 -174.0(6) . .
C9 C8 C13 O5 5.5(9) . .
C7 C8 C13 O4 6.7(10) . .
C9 C8 C13 O4 -173.8(6) . .
Tb1 O6 C14 O7 178.7(7) 2_656 .
Tb1 O6 C14 O7 -8.3(5) 1_445 .
Tb1 O6 C14 C9 -7.3(13) 2_656 .
Tb1 O6 C14 C9 165.7(5) 1_445 .
Tb1 O6 C14 Tb1 -173.0(10) 2_656 1_445
Tb1 O7 C14 O6 9.5(6) 1_445 .
Tb1 O7 C14 C9 -164.6(4) 1_445 .
C10 C9 C14 O6 -92.5(7) . .
C8 C9 C14 O6 90.3(7) . .
C10 C9 C14 O7 81.6(7) . .
C8 C9 C14 O7 -95.6(7) . .
C10 C9 C14 Tb1 26.7(17) . 1_445
C8 C9 C14 Tb1 -150.5(12) . 1_445
